data_7209296
loop_
_publ_author_name
'Range, K.J.'
'Weiss, A.'
'Engert, G.'

_publ_section_title
;
 Darstellung und Kristallstruktur der Hochdruckphase Ag Al S2 -II
;
_journal_name_full
;
Zeitschrift fuer Naturforschung, Teil B. Anorganische Chemie, Organische
 Chemie (2,1947-32,1977)
;
_journal_page_first 186
_journal_page_last 189
_journal_volume 29
_journal_year 1974
_chemical_formula_sum 'Ag Al S2'
_space_group_IT_number 156
_symmetry_space_group_name_Hall 'P 3 -2"'
_symmetry_space_group_name_H-M 'P 3 m 1'
_cell_angle_alpha 90
_cell_angle_beta 90
_cell_angle_gamma 120
_cell_formula_units_Z 1
_cell_length_a 3.5
_cell_length_b 3.5
_cell_length_c 6.84
_cell_volume 72.564
_citation_journal_id_ASTM ZENBAX
_cod_data_source_file silver1-2_10.cif
_cod_data_source_block Ag1Al1S2
_cod_original_cell_volume 72.56427
_cod_original_formula_sum 'Ag1 Al1 S2'
_cod_database_code 7209296

loop_
_symmetry_equiv_pos_as_xyz
x,y,z
-y,x-y,z
-x+y,-x,z
-y,-x,z
x,x-y,z
-x+y,y,z

loop_
_atom_site_label
_atom_site_type_symbol
_atom_site_fract_x
_atom_site_fract_y
_atom_site_fract_z
_atom_site_occupancy
_atom_site_U_iso_or_equiv
Ag1 Ag+1 0.3333 0.6667 0.545 1 0.0
Al1 Al+3 0 0 0 1 0.0
S1 S-2 0.3333 0.6667 0.186 1 0.0
S2 S-2 0.6667 0.3333 0.814 1 0.0
